data_7114225
loop_
_publ_author_name
'Braga, Dario'
'Polito, Marco'
'Bracaccini, Marco'
'D'Addario, Daniela'
'Tagliavini, Emilio'
'Proserpio, Davide M.'
'Grepioni, Fabrizia'

_publ_section_title
;
 Novel hetero-bimetallic metalla-macrocycles based on the bis-1-pyridyl
 ferrocene [Fe(\h5-C5H4-1-C5H4N)2] ligand. Design, synthesis and
 structural characterization of the complexes
 [Fe(\h5-C5H4-1-C5H4N)2](Agi)22+/(Cuii)24+/(Znii)24+
;
_journal_issue 10
_journal_name_full 'Chemical Communications'
_journal_page_first 1080
_journal_paper_doi 10.1039/b200344a
_journal_year 2002
_chemical_formula_sum 'C40 H35 Ag2 Fe2 N6 O7.5'
_chemical_formula_weight 1047.18
_chemical_name_systematic
; 
? 
;
_space_group_IT_number 14
_symmetry_cell_setting monoclinic
_symmetry_space_group_name_Hall '-P 2yab'
_symmetry_space_group_name_H-M 'P 1 21/a 1'
_atom_sites_solution_hydrogens geom
_atom_sites_solution_primary direct
_atom_sites_solution_secondary difmap
_audit_creation_method SHELXL-97
_cell_angle_alpha 90.00
_cell_angle_beta 105.67(2)
_cell_angle_gamma 90.00
_cell_formula_units_Z 4
_cell_length_a 11.620(3)
_cell_length_b 16.597(8)
_cell_length_c 20.762(6)
_cell_measurement_temperature 293(2)
_cell_volume 3855(2)
_computing_structure_refinement 'SHELXL-97 (Sheldrick, 1997)'
_computing_structure_solution 'SHELXS-97 (Sheldrick, 1990)'
_diffrn_ambient_temperature 293(2)
_diffrn_measured_fraction_theta_full 0.996
_diffrn_measured_fraction_theta_max 0.996
_diffrn_measurement_device_type 'Nonius CAD4 - point detector'
_diffrn_measurement_method 'w/2 theta scans'
_diffrn_radiation_monochromator graphite
_diffrn_radiation_source 'fine-focus sealed tube'
_diffrn_radiation_type MoK\a
_diffrn_radiation_wavelength 0.71073
_diffrn_reflns_av_R_equivalents 0.1237
_diffrn_reflns_av_sigmaI/netI 0.2257
_diffrn_reflns_limit_h_max 13
_diffrn_reflns_limit_h_min -13
_diffrn_reflns_limit_k_max 19
_diffrn_reflns_limit_k_min 0
_diffrn_reflns_limit_l_max 24
_diffrn_reflns_limit_l_min 0
_diffrn_reflns_number 6935
_diffrn_reflns_theta_full 24.98
_diffrn_reflns_theta_max 24.98
_diffrn_reflns_theta_min 3.06
_exptl_absorpt_coefficient_mu 1.800
_exptl_absorpt_correction_T_max 1.00
_exptl_absorpt_correction_T_min 0.58
_exptl_absorpt_correction_type psi-scan
_exptl_crystal_colour red
_exptl_crystal_density_diffrn 1.804
_exptl_crystal_density_method 'not measured'
_exptl_crystal_description prism
_exptl_crystal_F_000 2092
_exptl_crystal_size_max 0.22
_exptl_crystal_size_mid 0.18
_exptl_crystal_size_min 0.16
_refine_diff_density_max 0.948
_refine_diff_density_min -0.825
_refine_diff_density_rms 0.137
_refine_ls_extinction_method none
_refine_ls_goodness_of_fit_ref 0.945
_refine_ls_hydrogen_treatment mixed
_refine_ls_matrix_type full
_refine_ls_number_parameters 477
_refine_ls_number_reflns 6741
_refine_ls_number_restraints 0
_refine_ls_restrained_S_all 0.945
_refine_ls_R_factor_all 0.1424
_refine_ls_R_factor_gt 0.0504
_refine_ls_shift/su_max 0.001
_refine_ls_shift/su_mean 0.000
_refine_ls_structure_factor_coef Fsqd
_refine_ls_weighting_details 'calc w=1/[\s^2^(Fo^2^)+(0.0649P)^2^+0.0000P] where P=(Fo^2^+2Fc^2^)/3'
_refine_ls_weighting_scheme calc
_refine_ls_wR_factor_gt 0.1074
_refine_ls_wR_factor_ref 0.1635
_reflns_number_gt 3258
_reflns_number_total 6741
_reflns_threshold_expression >2sigma(I)
_cod_data_source_file b200344a.txt
_cod_data_source_block 1ag
_cod_depositor_comments
;
The following automatic conversions were performed:

'_symmetry_cell_setting' value 'Monoclinic' changed to 'monoclinic'
according to
/usr/data/users/saulius/automatic-downloads/retrospective/RSC/lib/dictionaries/cif_core.dic
dictionary named 'cif_core.dic' version 2.4.2 from
2011-04-26.

'_exptl_absorpt_correction_type' value 'Psi-scan'
changed to 'psi-scan' according to
/usr/data/users/saulius/automatic-downloads/retrospective/RSC/lib/dictionaries/cif_core.dic
dictionary named 'cif_core.dic' version 2.4.2 from 2011-04-26.

Automatic conversion script
Id: cif_fix_values 2281 2013-09-26 08:29:07Z andrius 
;
_cod_original_sg_symbol_H-M P2(1)/a
_cod_original_formula_sum 'C40 H35 Ag2 Fe2 N6 O7.50'
_cod_database_code 7114225

loop_
_symmetry_equiv_pos_as_xyz
'x, y, z'
'-x+1/2, y+1/2, -z'
'-x, -y, -z'
'x-1/2, -y-1/2, z'

loop_
_atom_site_label
_atom_site_type_symbol
_atom_site_fract_x
_atom_site_fract_y
_atom_site_fract_z
_atom_site_U_iso_or_equiv
_atom_site_adp_type
_atom_site_occupancy
_atom_site_symmetry_multiplicity
_atom_site_calc_flag
_atom_site_refinement_flags
Ag1 Ag 0.27292(9) 0.74790(7) 0.00533(4) 0.0541(3) Uani 1 1 d .
Ag2 Ag 0.13564(9) 0.56277(7) 0.01685(5) 0.0499(3) Uani 1 1 d .
Fe1 Fe 0.52522(14) 0.65504(10) 0.38004(7) 0.0329(5) Uani 1 1 d .
C1 C 0.5617(7) 0.7366(5) 0.3147(3) 0.035(3) Uani 1 1 d G
C2 C 0.6641(7) 0.6889(5) 0.3437(4) 0.036(3) Uani 1 1 d G
H2 H 0.7045 0.6562 0.3207 0.043 Uiso 1 1 calc R
C3 C 0.6941(6) 0.7001(5) 0.4141(4) 0.044(3) Uani 1 1 d G
H3 H 0.7575 0.6759 0.4453 0.053 Uiso 1 1 calc R
C4 C 0.6102(8) 0.7546(5) 0.4286(3) 0.044(3) Uani 1 1 d G
H4 H 0.6090 0.7724 0.4709 0.053 Uiso 1 1 calc R
C5 C 0.5284(6) 0.7772(5) 0.3671(4) 0.044(3) Uani 1 1 d G
H5 H 0.4643 0.8123 0.3621 0.053 Uiso 1 1 calc R
C6 C 0.3949(7) 0.5758(5) 0.3303(3) 0.030(3) Uani 1 1 d G
C7 C 0.5002(7) 0.5331(4) 0.3633(4) 0.040(3) Uani 1 1 d G
H7 H 0.5442 0.4996 0.3431 0.048 Uiso 1 1 calc R
C8 C 0.5263(6) 0.5506(5) 0.4327(3) 0.037(3) Uani 1 1 d G
H8 H 0.5906 0.5306 0.4659 0.045 Uiso 1 1 calc R
C9 C 0.4372(8) 0.6041(5) 0.4426(3) 0.041(3) Uani 1 1 d G
H9 H 0.4329 0.6252 0.4833 0.049 Uiso 1 1 calc R
C10 C 0.3560(6) 0.6197(5) 0.3792(4) 0.039(3) Uani 1 1 d G
H10 H 0.2890 0.6528 0.3712 0.047 Uiso 1 1 calc R
C11 C 0.5013(10) 0.7390(7) 0.2423(5) 0.029(3) Uani 1 1 d .
C12 C 0.5302(11) 0.6900(7) 0.1968(6) 0.042(3) Uani 1 1 d .
H12 H 0.5927 0.6534 0.2100 0.050 Uiso 1 1 calc R
C13 C 0.4661(12) 0.6954(8) 0.1314(7) 0.051(4) Uani 1 1 d .
H13 H 0.4868 0.6605 0.1013 0.062 Uiso 1 1 calc R
N1 N 0.3760(9) 0.7465(7) 0.1068(4) 0.042(3) Uani 1 1 d .
C14 C 0.3501(12) 0.7962(8) 0.1507(6) 0.043(3) Uani 1 1 d .
H14 H 0.2892 0.8336 0.1357 0.052 Uiso 1 1 calc R
C15 C 0.4090(10) 0.7948(8) 0.2172(5) 0.038(3) Uani 1 1 d .
H15 H 0.3878 0.8311 0.2462 0.046 Uiso 1 1 calc R
C16 C 0.3360(10) 0.5752(7) 0.2596(5) 0.031(3) Uani 1 1 d .
C17 C 0.3733(11) 0.5249(7) 0.2157(6) 0.040(3) Uani 1 1 d .
H17 H 0.4382 0.4908 0.2318 0.048 Uiso 1 1 calc R
C18 C 0.3155(12) 0.5251(8) 0.1487(6) 0.045(4) Uani 1 1 d .
H18 H 0.3433 0.4910 0.1207 0.055 Uiso 1 1 calc R
N2 N 0.2221(9) 0.5715(6) 0.1219(4) 0.036(2) Uani 1 1 d .
C19 C 0.1836(11) 0.6206(8) 0.1631(6) 0.046(4) Uani 1 1 d .
H19 H 0.1174 0.6532 0.1454 0.056 Uiso 1 1 calc R
C20 C 0.2391(10) 0.6245(7) 0.2307(6) 0.037(3) Uani 1 1 d .
H20 H 0.2113 0.6606 0.2574 0.044 Uiso 1 1 calc R
Fe2 Fe -0.12753(14) 0.66391(10) -0.35645(8) 0.0341(4) Uiso 1 1 d .
C21 C 0.0077(7) 0.7394(5) -0.3074(3) 0.037(3) Uani 1 1 d G
C22 C 0.0414(7) 0.6953(5) -0.3581(4) 0.048(4) Uani 1 1 d G
H22 H 0.1065 0.6607 -0.3516 0.058 Uiso 1 1 calc R
C23 C -0.0418(9) 0.7132(6) -0.4203(3) 0.061(4) Uani 1 1 d G
H23 H -0.0408 0.6924 -0.4617 0.073 Uiso 1 1 calc R
C24 C -0.1269(7) 0.7684(6) -0.4081(4) 0.060(4) Uani 1 1 d G
H24 H -0.1913 0.7901 -0.4401 0.072 Uiso 1 1 calc R
C25 C -0.0963(7) 0.7846(5) -0.3384(4) 0.051(4) Uani 1 1 d G
H25 H -0.1372 0.8188 -0.3167 0.062 Uiso 1 1 calc R
C26 C -0.1613(7) 0.5804(5) -0.2918(3) 0.031(3) Uani 1 1 d G
C27 C -0.1294(6) 0.5420(5) -0.3456(4) 0.039(3) Uani 1 1 d G
H27 H -0.0646 0.5077 -0.3419 0.046 Uiso 1 1 calc R
C28 C -0.2139(7) 0.5650(6) -0.4060(3) 0.045(3) Uani 1 1 d G
H28 H -0.2141 0.5485 -0.4488 0.054 Uiso 1 1 calc R
C29 C -0.2979(6) 0.6177(5) -0.3895(4) 0.045(4) Uani 1 1 d G
H29 H -0.3629 0.6417 -0.4196 0.054 Uiso 1 1 calc R
C30 C -0.2654(7) 0.6272(5) -0.3189(4) 0.038(3) Uani 1 1 d G
H30 H -0.3054 0.6586 -0.2947 0.046 Uiso 1 1 calc R
C31 C 0.0684(10) 0.7407(7) -0.2354(5) 0.033(3) Uani 1 1 d .
C32 C 0.1630(11) 0.6879(7) -0.2072(6) 0.043(4) Uani 1 1 d .
H32 H 0.1885 0.6511 -0.2342 0.052 Uiso 1 1 calc R
C33 C 0.2170(11) 0.6907(7) -0.1409(6) 0.041(3) Uani 1 1 d .
H33 H 0.2798 0.6551 -0.1240 0.049 Uiso 1 1 calc R
N3 N 0.1869(9) 0.7400(6) -0.0987(5) 0.042(3) Uani 1 1 d .
C34 C 0.0957(11) 0.7917(8) -0.1248(6) 0.041(3) Uani 1 1 d .
H34 H 0.0717 0.8272 -0.0963 0.049 Uiso 1 1 calc R
C35 C 0.0370(11) 0.7936(7) -0.1925(6) 0.039(3) Uani 1 1 d .
H35 H -0.0238 0.8307 -0.2087 0.047 Uiso 1 1 calc R
C36 C -0.0946(10) 0.5745(7) -0.2203(5) 0.026(3) Uani 1 1 d .
C37 C -0.0009(11) 0.5217(7) -0.1980(6) 0.043(3) Uani 1 1 d .
H37 H 0.0220 0.4875 -0.2278 0.052 Uiso 1 1 calc R
C38 C 0.0586(11) 0.5202(7) -0.1306(6) 0.045(4) Uani 1 1 d .
H38 H 0.1222 0.4845 -0.1165 0.053 Uiso 1 1 calc R
N4 N 0.0308(9) 0.5666(7) -0.0845(4) 0.043(3) Uani 1 1 d .
C39 C -0.0632(11) 0.6167(8) -0.1070(6) 0.044(3) Uani 1 1 d .
H39 H -0.0863 0.6485 -0.0758 0.053 Uiso 1 1 calc R
C40 C -0.1251(10) 0.6235(7) -0.1709(5) 0.037(3) Uani 1 1 d .
H40 H -0.1879 0.6601 -0.1833 0.044 Uiso 1 1 calc R
N5 N 0.1874(12) 0.9317(9) 0.0145(5) 0.054(3) Uani 1 1 d .
O1 O 0.1626(9) 1.0040(7) 0.0163(5) 0.070(3) Uani 1 1 d .
O2 O 0.2781(9) 0.9115(5) -0.0033(5) 0.067(3) Uani 1 1 d .
O3 O 0.1256(9) 0.8771(7) 0.0300(5) 0.072(3) Uani 1 1 d .
N6 N 0.2364(14) 0.4910(9) -0.2793(9) 0.070(4) Uani 1 1 d .
O4 O 0.1503(11) 0.4580(7) -0.3227(6) 0.094(4) Uani 1 1 d .
O5 O 0.2847(11) 0.5512(7) -0.2923(7) 0.099(4) Uani 1 1 d .
O6 O 0.2639(10) 0.4579(7) -0.2251(7) 0.092(4) Uani 1 1 d .
O7 O 0.0629(8) 1.0483(6) 0.1226(5) 0.079(3) Uani 1 1 d .
O8 O 0.835(2) 0.4486(16) 0.4605(13) 0.123(9) Uiso 0.50 1 d P

loop_
_atom_site_aniso_label
_atom_site_aniso_U_11
_atom_site_aniso_U_22
_atom_site_aniso_U_33
_atom_site_aniso_U_23
_atom_site_aniso_U_13
_atom_site_aniso_U_12
Ag1 0.0611(7) 0.0649(8) 0.0290(5) 0.0020(6) -0.0007(5) -0.0081(7)
Ag2 0.0584(7) 0.0567(7) 0.0277(5) -0.0002(5) -0.0005(5) 0.0003(6)
Fe1 0.0328(10) 0.0394(11) 0.0225(8) 0.0006(8) 0.0010(8) -0.0031(9)
C1 0.027(7) 0.046(9) 0.033(6) 0.006(6) 0.009(5) -0.004(6)
C2 0.028(7) 0.042(9) 0.035(7) 0.007(6) 0.006(6) 0.004(6)
C3 0.029(8) 0.047(9) 0.044(8) 0.003(7) -0.010(6) -0.001(7)
C4 0.054(9) 0.045(8) 0.028(6) -0.003(7) 0.003(6) -0.012(8)
C5 0.050(9) 0.031(8) 0.049(8) -0.010(6) 0.008(7) -0.005(7)
C6 0.036(7) 0.032(7) 0.021(6) 0.005(5) 0.007(5) 0.000(6)
C7 0.049(9) 0.032(8) 0.034(7) -0.002(6) 0.002(6) 0.000(7)
C8 0.053(8) 0.035(8) 0.018(6) 0.018(6) 0.000(6) -0.011(7)
C9 0.050(9) 0.051(9) 0.023(6) -0.013(6) 0.014(6) -0.007(7)
C10 0.029(7) 0.063(9) 0.025(7) 0.001(6) 0.006(6) -0.010(7)
C11 0.035(7) 0.019(7) 0.033(6) 0.011(6) 0.009(6) -0.012(6)
C12 0.054(9) 0.038(8) 0.033(7) 0.000(6) 0.013(7) 0.009(7)
C13 0.059(10) 0.050(10) 0.048(9) -0.016(7) 0.021(8) 0.000(8)
N1 0.044(7) 0.054(7) 0.026(5) 0.006(6) 0.006(5) 0.007(6)
C14 0.059(9) 0.041(8) 0.027(7) 0.002(6) 0.005(7) 0.002(7)
C15 0.046(8) 0.054(9) 0.020(6) 0.010(6) 0.015(6) -0.005(7)
C16 0.029(7) 0.038(8) 0.029(6) -0.013(6) 0.010(5) -0.012(6)
C17 0.037(8) 0.037(8) 0.042(8) -0.002(6) 0.004(6) 0.004(6)
C18 0.055(9) 0.051(9) 0.029(7) -0.010(6) 0.008(7) -0.002(8)
N2 0.044(7) 0.042(7) 0.018(5) -0.001(5) 0.001(5) 0.003(6)
C19 0.042(8) 0.066(10) 0.026(7) 0.005(7) 0.001(6) 0.017(7)
C20 0.030(7) 0.039(8) 0.038(7) -0.009(6) 0.003(6) 0.009(6)
C21 0.046(8) 0.029(8) 0.033(7) -0.002(6) 0.006(6) -0.006(6)
C22 0.040(8) 0.064(10) 0.041(8) -0.003(7) 0.012(7) -0.016(7)
C23 0.054(10) 0.105(13) 0.021(7) 0.007(8) 0.006(7) -0.021(9)
C24 0.048(9) 0.064(11) 0.061(10) 0.026(8) 0.004(8) -0.006(8)
C25 0.053(9) 0.050(9) 0.043(8) 0.009(7) 0.000(7) -0.007(8)
C26 0.034(7) 0.033(8) 0.028(6) -0.005(5) 0.012(6) -0.014(6)
C27 0.036(8) 0.039(8) 0.036(7) -0.001(6) 0.002(6) 0.006(6)
C28 0.040(8) 0.053(9) 0.033(7) -0.012(7) -0.007(6) -0.005(7)
C29 0.039(8) 0.055(9) 0.028(7) -0.007(7) -0.014(6) -0.001(7)
C30 0.017(7) 0.039(8) 0.057(8) -0.004(7) 0.008(6) 0.005(6)
C31 0.033(7) 0.040(8) 0.027(6) -0.011(6) 0.009(5) -0.017(7)
C32 0.039(8) 0.054(10) 0.030(7) -0.008(6) -0.004(6) -0.002(7)
C33 0.040(8) 0.039(9) 0.046(8) -0.002(7) 0.016(7) -0.008(6)
N3 0.050(7) 0.036(7) 0.035(6) 0.003(5) 0.002(5) 0.003(6)
C34 0.052(9) 0.043(8) 0.031(7) -0.003(6) 0.017(7) -0.006(7)
C35 0.039(8) 0.047(8) 0.030(7) -0.009(6) 0.007(6) 0.001(7)
C36 0.033(7) 0.022(7) 0.024(6) 0.001(5) 0.008(5) -0.006(6)
C37 0.046(9) 0.044(9) 0.037(7) -0.001(6) 0.008(7) 0.020(7)
C38 0.043(9) 0.040(9) 0.045(8) -0.010(7) 0.002(7) 0.002(7)
N4 0.042(7) 0.052(7) 0.028(6) -0.001(6) 0.000(5) -0.015(6)
C39 0.050(9) 0.058(9) 0.028(7) 0.002(7) 0.017(6) 0.006(8)
C40 0.033(8) 0.046(8) 0.027(7) 0.005(6) 0.003(6) 0.012(6)
N5 0.065(10) 0.054(9) 0.033(6) 0.002(7) -0.005(6) 0.004(9)
O1 0.070(8) 0.066(8) 0.082(8) 0.000(6) 0.033(6) 0.010(6)
O2 0.063(8) 0.058(7) 0.085(8) -0.006(6) 0.027(6) 0.008(6)
O3 0.066(7) 0.079(8) 0.074(7) 0.012(6) 0.022(6) -0.011(6)
N6 0.064(11) 0.043(10) 0.116(14) 0.003(10) 0.044(11) 0.016(8)
O4 0.083(9) 0.093(10) 0.107(10) 0.005(8) 0.027(8) 0.022(8)
O5 0.121(10) 0.048(8) 0.164(12) -0.005(8) 0.100(10) -0.003(7)
O6 0.094(9) 0.073(9) 0.103(9) 0.024(8) 0.017(8) -0.002(7)
O7 0.062(7) 0.083(8) 0.097(8) -0.007(7) 0.028(6) 0.001(6)

loop_
_atom_type_symbol
_atom_type_description
_atom_type_scat_dispersion_real
_atom_type_scat_dispersion_imag
_atom_type_scat_source
C C 0.0033 0.0016 'International Tables Vol C Tables 4.2.6.8 and 6.1.1.4'
H H 0.0000 0.0000 'International Tables Vol C Tables 4.2.6.8 and 6.1.1.4'
Ag Ag -0.8971 1.1015 'International Tables Vol C Tables 4.2.6.8 and 6.1.1.4'
Fe Fe 0.3463 0.8444 'International Tables Vol C Tables 4.2.6.8 and 6.1.1.4'
N N 0.0061 0.0033 'International Tables Vol C Tables 4.2.6.8 and 6.1.1.4'
O O 0.0106 0.0060 'International Tables Vol C Tables 4.2.6.8 and 6.1.1.4'

loop_
_geom_angle_atom_site_label_1
_geom_angle_atom_site_label_2
_geom_angle_atom_site_label_3
_geom_angle
N1 Ag1 N3 172.8(4)
N4 Ag2 N2 171.3(4)
C2 Fe1 C1 40.77(14)
C2 Fe1 C3 40.78(14)
C1 Fe1 C3 68.55(17)
C2 Fe1 C9 159.0(3)
C1 Fe1 C9 158.1(3)
C3 Fe1 C9 122.1(3)
C2 Fe1 C5 68.50(17)
C1 Fe1 C5 40.67(14)
C3 Fe1 C5 68.44(17)
C9 Fe1 C5 121.6(3)
C2 Fe1 C10 158.7(3)
C1 Fe1 C10 123.8(3)
C3 Fe1 C10 160.0(3)
C9 Fe1 C10 40.65(14)
C5 Fe1 C10 109.5(3)
C2 Fe1 C4 68.51(17)
C1 Fe1 C4 68.43(18)
C3 Fe1 C4 40.68(14)
C9 Fe1 C4 106.2(3)
C5 Fe1 C4 40.61(14)
C10 Fe1 C4 124.8(3)
C2 Fe1 C8 122.7(3)
C1 Fe1 C8 160.8(3)
C3 Fe1 C8 105.0(3)
C9 Fe1 C8 40.65(13)
C5 Fe1 C8 155.6(3)
C10 Fe1 C8 68.24(17)
C4 Fe1 C8 119.2(3)
C2 Fe1 C6 122.7(3)
C1 Fe1 C6 110.3(3)
C3 Fe1 C6 156.3(4)
C9 Fe1 C6 68.15(17)
C5 Fe1 C6 127.1(3)
C10 Fe1 C6 40.44(14)
C4 Fe1 C6 162.6(4)
C8 Fe1 C6 68.01(17)
C2 Fe1 C7 107.4(3)
C1 Fe1 C7 125.8(3)
C3 Fe1 C7 119.8(3)
C9 Fe1 C7 68.15(17)
C5 Fe1 C7 163.2(3)
C10 Fe1 C7 68.01(17)
C4 Fe1 C7 154.7(3)
C8 Fe1 C7 40.44(14)
C6 Fe1 C7 40.31(14)
C5 C1 C2 108.0
C5 C1 C11 127.8(7)
C2 C1 C11 124.1(7)
C5 C1 Fe1 69.9(3)
C2 C1 Fe1 69.5(3)
C11 C1 Fe1 124.5(6)
C3 C2 C1 108.0
C3 C2 Fe1 69.7(3)
C1 C2 Fe1 69.8(3)
C2 C3 C4 108.0
C2 C3 Fe1 69.5(3)
C4 C3 Fe1 69.9(3)
C5 C4 C3 108.0
C5 C4 Fe1 69.7(3)
C3 C4 Fe1 69.4(3)
C1 C5 C4 108.0
C1 C5 Fe1 69.4(3)
C4 C5 Fe1 69.7(3)
C10 C6 C7 108.0
C10 C6 C16 125.3(7)
C7 C6 C16 126.7(7)
C10 C6 Fe1 69.3(3)
C7 C6 Fe1 69.8(3)
C16 C6 Fe1 126.7(7)
C8 C7 C6 108.0
C8 C7 Fe1 69.3(3)
C6 C7 Fe1 69.8(3)
C7 C8 C9 108.0
C7 C8 Fe1 70.3(3)
C9 C8 Fe1 69.4(3)
C8 C9 C10 108.0
C8 C9 Fe1 70.0(3)
C10 C9 Fe1 70.0(3)
C6 C10 C9 108.0
C6 C10 Fe1 70.3(3)
C9 C10 Fe1 69.4(3)
C12 C11 C15 116.4(10)
C12 C11 C1 123.6(10)
C15 C11 C1 120.0(10)
C11 C12 C13 118.9(12)
N1 C13 C12 125.6(12)
C14 N1 C13 115.6(10)
C14 N1 Ag1 120.3(8)
C13 N1 Ag1 124.0(9)
N1 C14 C15 122.8(12)
C14 C15 C11 120.6(12)
C20 C16 C17 115.5(10)
C20 C16 C6 122.7(10)
C17 C16 C6 121.8(10)
C18 C17 C16 120.7(12)
N2 C18 C17 123.3(12)
C18 N2 C19 117.5(10)
C18 N2 Ag2 119.5(8)
C19 N2 Ag2 122.9(8)
N2 C19 C20 122.1(11)
C19 C20 C16 120.8(11)
C23 Fe2 C27 119.6(4)
C23 Fe2 C22 40.82(15)
C27 Fe2 C22 107.1(3)
C23 Fe2 C24 40.82(15)
C27 Fe2 C24 154.8(4)
C22 Fe2 C24 68.55(18)
C23 Fe2 C26 156.6(4)
C27 Fe2 C26 40.76(14)
C22 Fe2 C26 122.8(3)
C24 Fe2 C26 162.2(4)
C23 Fe2 C28 104.8(3)
C27 Fe2 C28 40.66(15)
C22 Fe2 C28 122.6(3)
C24 Fe2 C28 119.2(3)
C26 Fe2 C28 68.35(18)
C23 Fe2 C21 68.46(18)
C27 Fe2 C21 125.5(3)
C22 Fe2 C21 40.61(14)
C24 Fe2 C21 68.31(18)
C26 Fe2 C21 110.2(3)
C28 Fe2 C21 160.6(4)
C23 Fe2 C25 68.46(18)
C27 Fe2 C25 163.0(3)
C22 Fe2 C25 68.32(18)
C24 Fe2 C25 40.61(15)
C26 Fe2 C25 126.8(3)
C28 Fe2 C25 155.8(3)
C21 Fe2 C25 40.48(14)
C23 Fe2 C30 159.5(4)
C27 Fe2 C30 68.31(17)
C22 Fe2 C30 159.1(3)
C24 Fe2 C30 124.4(4)
C26 Fe2 C30 40.57(14)
C28 Fe2 C30 68.08(18)
C21 Fe2 C30 124.3(3)
C25 Fe2 C30 109.7(3)
C23 Fe2 C29 122.0(3)
C27 Fe2 C29 68.20(18)
C22 Fe2 C29 158.8(4)
C24 Fe2 C29 106.3(3)
C26 Fe2 C29 68.14(17)
C28 Fe2 C29 40.42(14)
C21 Fe2 C29 158.5(4)
C25 Fe2 C29 122.1(3)
C30 Fe2 C29 40.37(14)
C22 C21 C25 108.0
C22 C21 C31 127.4(8)
C25 C21 C31 124.6(8)
C22 C21 Fe2 69.2(3)
C25 C21 Fe2 69.8(3)
C31 C21 Fe2 127.3(7)
C21 C22 C23 108.0
C21 C22 Fe2 70.2(3)
C23 C22 Fe2 69.3(3)
C24 C23 C22 108.0
C24 C23 Fe2 69.9(3)
C22 C23 Fe2 69.9(3)
C25 C24 C23 108.0
C25 C24 Fe2 70.2(3)
C23 C24 Fe2 69.3(3)
C24 C25 C21 108.0
C24 C25 Fe2 69.2(3)
C21 C25 Fe2 69.8(3)
C27 C26 C30 108.0
C27 C26 C36 125.6(7)
C30 C26 C36 126.4(7)
C27 C26 Fe2 69.5(3)
C30 C26 Fe2 70.3(3)
C36 C26 Fe2 124.3(6)
C26 C27 C28 108.0
C26 C27 Fe2 69.7(3)
C28 C27 Fe2 70.1(3)
C29 C28 C27 108.0
C29 C28 Fe2 70.2(3)
C27 C28 Fe2 69.2(3)
C28 C29 C30 108.0
C28 C29 Fe2 69.4(3)
C30 C29 Fe2 69.6(3)
C29 C30 C26 108.0
C29 C30 Fe2 70.0(3)
C26 C30 Fe2 69.2(3)
C35 C31 C32 116.5(10)
C35 C31 C21 122.2(11)
C32 C31 C21 121.4(10)
C33 C32 C31 120.0(12)
N3 C33 C32 124.5(12)
C33 N3 C34 116.6(10)
C33 N3 Ag1 125.4(8)
C34 N3 Ag1 117.9(8)
N3 C34 C35 122.4(12)
C31 C35 C34 120.1(12)
C37 C36 C40 116.7(10)
C37 C36 C26 122.1(10)
C40 C36 C26 121.2(9)
C36 C37 C38 119.0(12)
N4 C38 C37 124.3(12)
C38 N4 C39 115.9(10)
C38 N4 Ag2 120.4(9)
C39 N4 Ag2 123.6(8)
C40 C39 N4 124.4(12)
C39 C40 C36 119.7(11)
O1 N5 O3 122.7(14)
O1 N5 O2 119.3(14)
O3 N5 O2 118.0(13)
O5 N6 O6 123.9(18)
O5 N6 O4 121.3(18)
O6 N6 O4 114.8(15)

loop_
_geom_bond_atom_site_label_1
_geom_bond_atom_site_label_2
_geom_bond_distance
Ag1 N1 2.124(9)
Ag1 N3 2.126(9)
Ag2 N4 2.128(9)
Ag2 N2 2.146(8)
Fe1 C2 2.036(8)
Fe1 C1 2.040(8)
Fe1 C3 2.039(8)
Fe1 C9 2.040(8)
Fe1 C5 2.046(8)
Fe1 C10 2.048(8)
Fe1 C4 2.046(8)
Fe1 C8 2.048(7)
Fe1 C6 2.061(8)
Fe1 C7 2.060(8)
C1 C5 1.4200
C1 C2 1.4200
C1 C11 1.477(11)
C2 C3 1.4200
C3 C4 1.4200
C4 C5 1.4200
C6 C10 1.4200
C6 C7 1.4200
C6 C16 1.441(11)
C7 C8 1.4200
C8 C9 1.4200
C9 C10 1.4200
C11 C12 1.355(14)
C11 C15 1.406(15)
C12 C13 1.365(16)
C13 N1 1.337(15)
N1 C14 1.323(14)
C14 C15 1.366(14)
C16 C20 1.391(14)
C16 C17 1.389(15)
C17 C18 1.371(15)
C18 N2 1.324(14)
N2 C19 1.342(14)
C19 C20 1.380(14)
Fe2 C23 2.032(8)
Fe2 C27 2.037(8)
Fe2 C22 2.040(8)
Fe2 C24 2.040(8)
Fe2 C26 2.041(7)
Fe2 C28 2.050(8)
Fe2 C21 2.052(8)
Fe2 C25 2.052(8)
Fe2 C30 2.055(8)
Fe2 C29 2.061(8)
C21 C22 1.4200
C21 C25 1.4200
C21 C31 1.472(11)
C22 C23 1.4200
C23 C24 1.4200
C24 C25 1.4200
C26 C27 1.4200
C26 C30 1.4200
C26 C36 1.480(11)
C27 C28 1.4200
C28 C29 1.4200
C29 C30 1.4200
C31 C35 1.368(15)
C31 C32 1.403(15)
C32 C33 1.350(15)
C33 N3 1.314(13)
N3 C34 1.358(14)
C34 C35 1.386(15)
C36 C37 1.377(14)
C36 C40 1.426(14)
C37 C38 1.384(15)
C38 N4 1.335(14)
N4 C39 1.352(14)
C39 C40 1.332(14)
N5 O1 1.237(13)
N5 O3 1.251(13)
N5 O2 1.253(14)
N6 O5 1.211(15)
N6 O6 1.216(16)
N6 O4 1.275(16)
